data_9015603
loop_
_publ_author_name
'Lussier, A. J.'
'Abdu, Y.'
'Hawthorne, F. C.'
'Michaelis, V. K.'
'Aguiar, P. M.'
'Kroeker, S.'

_publ_section_title
;
 Oscillatory zoned liddicoatite from Anjanabonoina, central Madigascar.
 I. Crystal chemistry and structure by SREF and 11B and 27Al MAS NMR spectroscopy
 Sample: L17, disordered model
;
_journal_name_full 'The Canadian Mineralogist'
_journal_page_first 63
_journal_page_last 88
_journal_paper_doi 10.3749/canmin.49.1.63
_journal_volume 49
_journal_year 2011
_chemical_compound_source 'Anjanabonoina, central Madagascar'
_chemical_formula_sum 'Al7.296 B3 Ca0.645 F0.714 Fe0.009 H3.285 Li1.557 Mn0.03 Na0.282 O30.285 Pb0.009 Si6 Ti0.006'
_chemical_name_mineral Fluor-liddicoatite
_space_group_IT_number 160
_symmetry_space_group_name_Hall 'R 3 -2"'
_symmetry_space_group_name_H-M 'R 3 m :H'
_cell_angle_alpha 90
_cell_angle_beta 90
_cell_angle_gamma 120
_cell_length_a 15.8337
_cell_length_b 15.8337
_cell_length_c 7.1023
_cell_formula_units_Z 3
_cell_volume 1542.036
_database_code_amcsd 0018429
_exptl_crystal_density_diffrn 3.058
_cod_original_sg_symbol_H-M 'R 3 m'
_cod_original_formula_sum 'Ca.645 Na.282 Pb.009 Ti.006 Al7.296 Fe.009 Mn.03 Li1.557 Si6 B3 F.714 O30.285 H3.285'
_cod_database_code 9015603

loop_
_space_group_symop_operation_xyz
x,y,z
2/3+x,1/3+y,1/3+z
1/3+x,2/3+y,2/3+z
x,x-y,z
2/3+x,1/3+x-y,1/3+z
1/3+x,2/3+x-y,2/3+z
-y,-x,z
2/3-y,1/3-x,1/3+z
1/3-y,2/3-x,2/3+z
-x+y,y,z
2/3-x+y,1/3+y,1/3+z
1/3-x+y,2/3+y,2/3+z
-y,x-y,z
2/3-y,1/3+x-y,1/3+z
1/3-y,2/3+x-y,2/3+z
-x+y,-x,z
2/3-x+y,1/3-x,1/3+z
1/3-x+y,2/3-x,2/3+z

loop_
_atom_site_label
_atom_site_fract_x
_atom_site_fract_y
_atom_site_fract_z
_atom_site_occupancy
_atom_site_U_iso_or_equiv
CaX 0.00000 0.00000 0.76167 0.64500 0.01480
NaX 0.00000 0.00000 0.76167 0.28200 0.01480
PbX 0.00000 0.00000 0.76167 0.00900 0.01480
TiY 0.06183 0.93817 0.36458 0.00200 0.01100
AlY 0.06183 0.93817 0.36458 0.43200 0.01100
FeY 0.06183 0.93817 0.36458 0.00300 0.01100
MnY 0.06183 0.93817 0.36458 0.01000 0.01100
LiY 0.06183 0.93817 0.36458 0.51900 0.01100
AlZ 0.25965 0.29678 0.38821 1.00000 0.00616
SiT 0.19020 0.19211 0.00000 1.00000 0.00530
B 0.89120 0.10880 0.54440 1.00000 0.00710
F(1d) 0.01108 0.02220 0.21200 0.23800 0.01500
O-H(1d) 0.01108 0.02220 0.21200 0.09500 0.01500
O(2d) 0.93110 0.05110 0.51870 0.50000 0.00910
O(3) 0.13461 0.86539 0.48990 1.00000 0.01060
O(4) 0.90785 0.09215 0.92530 1.00000 0.00840
O(5) 0.09199 0.90801 0.90390 1.00000 0.00880
O(6) 0.18605 0.19576 0.22368 1.00000 0.00720
O(7) 0.28538 0.28594 0.91839 1.00000 0.00614
O(8) 0.26986 0.20952 0.55796 1.00000 0.00740
H(3) 0.13200 0.86800 0.62200 1.00000 0.01500

loop_
_cod_related_entry_id
_cod_related_entry_database
_cod_related_entry_code
1 AMCSD 0018429
